data_7132255
loop_
_publ_author_name
'Ghorai, Debraj'
'Das, Kanak Kanti'
'Panda, Santanu &#x200B;'

_publ_section_title
;
 Carbonyl Group Directed Synthesis of 3-Boryl-3-Substituted Vinyl
 Oxindoles and Tetrasubstituted \b-Borylenones
;
_journal_name_full 'Chemical Communications'
_journal_paper_doi 10.1039/D3CC04788A
_journal_year 2023
_chemical_formula_sum 'C27 H34 B N O3'
_chemical_formula_weight 431.36
_space_group_crystal_system triclinic
_space_group_IT_number 2
_space_group_name_Hall '-P 1'
_space_group_name_H-M_alt 'P -1'
_atom_sites_solution_hydrogens geom
_audit_creation_method SHELXL-2018/3
_audit_update_record
;
2023-06-01 deposited with the CCDC.	2023-10-23 downloaded from the CCDC.
;
_cell_angle_alpha 102.292(11)
_cell_angle_beta 95.249(14)
_cell_angle_gamma 98.197(11)
_cell_formula_units_Z 2
_cell_length_a 8.867(3)
_cell_length_b 11.445(4)
_cell_length_c 12.457(4)
_cell_measurement_reflns_used 1154
_cell_measurement_temperature 296(2)
_cell_measurement_theta_max 19.18
_cell_measurement_theta_min 2.20
_cell_volume 1212.8(7)
_computing_cell_refinement 'APEX3/SAINT (Bruker, 2016)'
_computing_data_collection 'APEX3 (Bruker, 2016)'
_computing_data_reduction 'SAINT/XPREP (Bruker, 2016)'
_computing_molecular_graphics 'ORTEP3 (Farrugia, 1997)'
_computing_publication_material 'SHELXL-2018/3 (Sheldrick, 2018)'
_computing_structure_refinement 'SHELXL-2018/3 (Sheldrick, 2018)'
_computing_structure_solution 'SHELXT-2018/2 (Sheldrick, 2018)'
_diffrn_ambient_temperature 296(2)
_diffrn_measured_fraction_theta_full 0.999
_diffrn_measured_fraction_theta_max 0.999
_diffrn_measurement_device_type 'Bruker D8 VENTURE diffractometer with PHOTON II detector'
_diffrn_measurement_method '\w and \f scan'
_diffrn_radiation_source 'fine-focus sealed tube'
_diffrn_radiation_type MoK\a
_diffrn_radiation_wavelength 0.71073
_diffrn_reflns_av_R_equivalents 0.1311
_diffrn_reflns_av_unetI/netI 0.1208
_diffrn_reflns_Laue_measured_fraction_full 0.999
_diffrn_reflns_Laue_measured_fraction_max 0.999
_diffrn_reflns_limit_h_max 10
_diffrn_reflns_limit_h_min -10
_diffrn_reflns_limit_k_max 13
_diffrn_reflns_limit_k_min -13
_diffrn_reflns_limit_l_max 14
_diffrn_reflns_limit_l_min -14
_diffrn_reflns_number 17144
_diffrn_reflns_point_group_measured_fraction_full 0.999
_diffrn_reflns_point_group_measured_fraction_max 0.999
_diffrn_reflns_theta_full 24.998
_diffrn_reflns_theta_max 24.998
_diffrn_reflns_theta_min 2.339
_exptl_absorpt_coefficient_mu 0.075
_exptl_absorpt_correction_T_max 0.7454
_exptl_absorpt_correction_T_min 0.6143
_exptl_absorpt_correction_type multi-scan
_exptl_absorpt_process_details 'SADABS (Bruker, 2016)'
_exptl_crystal_colour colourless
_exptl_crystal_density_diffrn 1.181
_exptl_crystal_description block
_exptl_crystal_F_000 464
_exptl_crystal_size_max 0.200
_exptl_crystal_size_mid 0.180
_exptl_crystal_size_min 0.150
_refine_diff_density_max 0.183
_refine_diff_density_min -0.242
_refine_diff_density_rms 0.044
_refine_ls_extinction_method none
_refine_ls_goodness_of_fit_ref 1.010
_refine_ls_hydrogen_treatment constr
_refine_ls_matrix_type full
_refine_ls_number_parameters 293
_refine_ls_number_reflns 4267
_refine_ls_number_restraints 0
_refine_ls_restrained_S_all 1.010
_refine_ls_R_factor_all 0.1324
_refine_ls_R_factor_gt 0.0633
_refine_ls_shift/su_max 0.000
_refine_ls_shift/su_mean 0.000
_refine_ls_structure_factor_coef Fsqd
_refine_ls_weighting_details 'w=1/[\s^2^(Fo^2^)+(0.0298P)^2^+0.1530P] where P=(Fo^2^+2Fc^2^)/3'
_refine_ls_weighting_scheme calc
_refine_ls_wR_factor_gt 0.1336
_refine_ls_wR_factor_ref 0.1658
_reflns_Friedel_coverage 0.000
_reflns_number_gt 2295
_reflns_number_total 4267
_reflns_threshold_expression 'I > 2\s(I)'
_cod_data_source_file d3cc04788a2.cif
_cod_data_source_block SP_DG_325
_cod_original_cell_volume 1212.8(6)
_cod_database_code 7132255
_shelx_shelxl_version_number 2018/3
_shelx_space_group_comment
;
The symmetry employed for this shelxl refinement is uniquely defined
by the following loop, which should always be used as a source of
symmetry information in preference to the above space-group names.
They are only intended as comments.
;
_shelx_estimated_absorpt_t_min 0.985
_shelx_estimated_absorpt_t_max 0.989

loop_
_space_group_symop_operation_xyz
'x, y, z'
'-x, -y, -z'

loop_
_atom_site_label
_atom_site_type_symbol
_atom_site_fract_x
_atom_site_fract_y
_atom_site_fract_z
_atom_site_U_iso_or_equiv
_atom_site_adp_type
_atom_site_occupancy
_atom_site_site_symmetry_order
_atom_site_calc_flag
_atom_site_refinement_flags_posn
_atom_site_refinement_flags_adp
_atom_site_refinement_flags_occupancy
_atom_site_disorder_assembly
_atom_site_disorder_group
C1 C 0.1907(4) 0.5828(3) 0.9760(3) 0.0560(9) Uani 1 1 d . . . . .
H1A H 0.209417 0.529298 1.024817 0.067 Uiso 1 1 calc R U . . .
H1B H 0.103998 0.543530 0.920674 0.067 Uiso 1 1 calc R U . . .
C2 C 0.1623(4) 0.7035(3) 1.0405(3) 0.0679(11) Uani 1 1 d . . . . .
H2A H 0.053607 0.702894 1.044983 0.081 Uiso 1 1 calc R U . . .
H2B H 0.216805 0.723324 1.114921 0.081 Uiso 1 1 calc R U . . .
C3 C 0.2236(4) 0.7923(3) 0.9748(3) 0.0621(10) Uani 1 1 d . . . . .
H3A H 0.148355 0.792703 0.913324 0.074 Uiso 1 1 calc R U . . .
H3B H 0.250097 0.873687 1.021293 0.074 Uiso 1 1 calc R U . . .
C4 C 0.3645(3) 0.7475(2) 0.9337(3) 0.0485(8) Uani 1 1 d . . . . .
H4A H 0.380310 0.765967 0.862690 0.058 Uiso 1 1 calc R U . . .
H4B H 0.455384 0.783278 0.986242 0.058 Uiso 1 1 calc R U . . .
C5 C 0.3966(3) 0.5303(3) 0.8692(2) 0.0402(7) Uani 1 1 d . . . . .
C6 C 0.5363(3) 0.5485(3) 0.8139(2) 0.0377(7) Uani 1 1 d . . . . .
C7 C 0.5585(3) 0.4395(3) 0.7585(2) 0.0402(7) Uani 1 1 d . . . . .
C8 C 0.6846(3) 0.4192(3) 0.6873(2) 0.0437(8) Uani 1 1 d . . . . .
H8A H 0.728107 0.349396 0.699830 0.052 Uiso 1 1 calc R U . . .
H8B H 0.765565 0.489419 0.707003 0.052 Uiso 1 1 calc R U . . .
C9 C 0.6214(3) 0.3979(3) 0.5654(3) 0.0535(9) Uani 1 1 d . . . . .
H9A H 0.542754 0.326068 0.546671 0.064 Uiso 1 1 calc R U . . .
H9B H 0.572487 0.466031 0.555341 0.064 Uiso 1 1 calc R U . . .
C10 C 0.7387(3) 0.3819(3) 0.4856(2) 0.0430(8) Uani 1 1 d . . . . .
C11 C 0.7788(4) 0.4693(3) 0.4277(3) 0.0524(9) Uani 1 1 d . . . . .
H11 H 0.734947 0.539406 0.439669 0.063 Uiso 1 1 calc R U . . .
C12 C 0.8838(4) 0.4541(3) 0.3516(3) 0.0612(10) Uani 1 1 d . . . . .
H12 H 0.909504 0.513273 0.312519 0.073 Uiso 1 1 calc R U . . .
C13 C 0.9497(4) 0.3502(4) 0.3347(3) 0.0635(10) Uani 1 1 d . . . . .
H13 H 1.020973 0.339534 0.284617 0.076 Uiso 1 1 calc R U . . .
C14 C 0.9097(4) 0.2635(3) 0.3915(3) 0.0662(11) Uani 1 1 d . . . . .
H14 H 0.952913 0.193110 0.379431 0.079 Uiso 1 1 calc R U . . .
C15 C 0.8058(4) 0.2796(3) 0.4667(3) 0.0607(10) Uani 1 1 d . . . . .
H15 H 0.780541 0.220023 0.505541 0.073 Uiso 1 1 calc R U . . .
C16 C 0.6347(3) 0.6683(2) 0.8214(2) 0.0384(7) Uani 1 1 d . . . . .
C17 C 0.7300(3) 0.7285(3) 0.9180(3) 0.0459(8) Uani 1 1 d . . . . .
H17 H 0.730502 0.695682 0.980146 0.055 Uiso 1 1 calc R U . . .
C18 C 0.8244(4) 0.8377(3) 0.9221(3) 0.0569(9) Uani 1 1 d . . . . .
H18 H 0.888465 0.877058 0.986862 0.068 Uiso 1 1 calc R U . . .
C19 C 0.8240(4) 0.8876(3) 0.8320(4) 0.0626(10) Uani 1 1 d . . . . .
H19 H 0.887358 0.960816 0.835651 0.075 Uiso 1 1 calc R U . . .
C20 C 0.7306(4) 0.8302(3) 0.7362(3) 0.0627(10) Uani 1 1 d . . . . .
H20 H 0.729862 0.864565 0.674930 0.075 Uiso 1 1 calc R U . . .
C21 C 0.6370(4) 0.7205(3) 0.7308(3) 0.0502(9) Uani 1 1 d . . . . .
H21 H 0.574774 0.681376 0.665186 0.060 Uiso 1 1 calc R U . . .
C22 C 0.3980(4) 0.1227(3) 0.7428(3) 0.0500(9) Uani 1 1 d . . . . .
C23 C 0.3538(5) 0.0278(3) 0.8093(3) 0.0733(12) Uani 1 1 d . . . . .
H23A H 0.444574 0.014082 0.849704 0.110 Uiso 1 1 calc R U . . .
H23B H 0.304113 -0.046672 0.759688 0.110 Uiso 1 1 calc R U . . .
H23C H 0.284995 0.056492 0.860223 0.110 Uiso 1 1 calc R U . . .
C24 C 0.5205(4) 0.0828(3) 0.6718(3) 0.0701(11) Uani 1 1 d . . . . .
H24A H 0.544516 0.139533 0.626608 0.105 Uiso 1 1 calc R U . . .
H24B H 0.482862 0.003765 0.625143 0.105 Uiso 1 1 calc R U . . .
H24C H 0.611294 0.079930 0.718748 0.105 Uiso 1 1 calc R U . . .
C25 C 0.2618(4) 0.1574(3) 0.6760(3) 0.0467(8) Uani 1 1 d . . . . .
C26 C 0.1182(4) 0.1592(3) 0.7348(3) 0.0742(12) Uani 1 1 d . . . . .
H26A H 0.145184 0.206525 0.809369 0.111 Uiso 1 1 calc R U . . .
H26B H 0.074630 0.077794 0.735930 0.111 Uiso 1 1 calc R U . . .
H26C H 0.044603 0.194394 0.696070 0.111 Uiso 1 1 calc R U . . .
C27 C 0.2189(4) 0.0826(3) 0.5571(3) 0.0694(11) Uani 1 1 d . . . . .
H27A H 0.138111 0.113374 0.520831 0.104 Uiso 1 1 calc R U . . .
H27B H 0.184478 -0.000583 0.557881 0.104 Uiso 1 1 calc R U . . .
H27C H 0.307064 0.088135 0.518027 0.104 Uiso 1 1 calc R U . . .
N1 N 0.3287(3) 0.6151(2) 0.9235(2) 0.0426(6) Uani 1 1 d . . . . .
O1 O 0.4630(2) 0.23583(17) 0.81877(17) 0.0493(6) Uani 1 1 d . . . . .
O2 O 0.3202(2) 0.28034(16) 0.67162(17) 0.0450(6) Uani 1 1 d . . . . .
O3 O 0.3381(2) 0.41810(17) 0.85896(17) 0.0474(6) Uani 1 1 d . . . . .
B1 B 0.4241(4) 0.3336(3) 0.7709(3) 0.0418(9) Uani 1 1 d . . . . .

loop_
_atom_site_aniso_label
_atom_site_aniso_U_11
_atom_site_aniso_U_22
_atom_site_aniso_U_33
_atom_site_aniso_U_23
_atom_site_aniso_U_13
_atom_site_aniso_U_12
C1 0.053(2) 0.059(2) 0.060(2) 0.0161(18) 0.0250(18) 0.0095(17)
C2 0.064(2) 0.071(2) 0.075(3) 0.014(2) 0.031(2) 0.0257(19)
C3 0.059(2) 0.057(2) 0.072(3) 0.007(2) 0.0159(19) 0.0214(18)
C4 0.052(2) 0.0370(18) 0.056(2) 0.0086(16) 0.0089(17) 0.0084(15)
C5 0.0451(18) 0.0364(18) 0.0383(19) 0.0077(15) 0.0051(15) 0.0055(15)
C6 0.0397(17) 0.0367(17) 0.0380(18) 0.0115(14) 0.0063(14) 0.0046(13)
C7 0.0416(18) 0.0433(18) 0.0367(18) 0.0107(15) 0.0043(14) 0.0089(14)
C8 0.0394(17) 0.0451(18) 0.047(2) 0.0104(15) 0.0077(15) 0.0067(14)
C9 0.048(2) 0.072(2) 0.046(2) 0.0180(18) 0.0108(16) 0.0171(17)
C10 0.0419(18) 0.0461(19) 0.0382(19) 0.0063(16) 0.0054(15) 0.0028(15)
C11 0.052(2) 0.049(2) 0.057(2) 0.0141(17) 0.0061(18) 0.0089(16)
C12 0.057(2) 0.074(3) 0.053(2) 0.023(2) 0.0112(19) -0.006(2)
C13 0.051(2) 0.075(3) 0.058(2) -0.001(2) 0.0223(18) 0.005(2)
C14 0.069(2) 0.050(2) 0.078(3) 0.002(2) 0.029(2) 0.0126(18)
C15 0.070(2) 0.047(2) 0.070(3) 0.0171(18) 0.027(2) 0.0097(18)
C16 0.0346(16) 0.0408(17) 0.0419(19) 0.0117(15) 0.0085(14) 0.0072(13)
C17 0.0490(19) 0.0437(19) 0.045(2) 0.0156(16) 0.0050(16) 0.0011(15)
C18 0.050(2) 0.050(2) 0.065(3) 0.0063(19) 0.0102(18) -0.0033(16)
C19 0.062(2) 0.042(2) 0.085(3) 0.016(2) 0.026(2) -0.0027(17)
C20 0.084(3) 0.050(2) 0.067(3) 0.031(2) 0.029(2) 0.016(2)
C21 0.062(2) 0.047(2) 0.043(2) 0.0139(16) 0.0069(17) 0.0096(16)
C22 0.068(2) 0.0313(17) 0.046(2) 0.0032(16) 0.0060(17) 0.0046(15)
C23 0.111(3) 0.041(2) 0.066(3) 0.0192(19) 0.004(2) 0.000(2)
C24 0.082(3) 0.061(2) 0.069(3) 0.007(2) 0.014(2) 0.028(2)
C25 0.054(2) 0.0373(18) 0.045(2) 0.0068(15) 0.0087(16) -0.0047(15)
C26 0.065(2) 0.065(2) 0.093(3) 0.022(2) 0.023(2) -0.0037(19)
C27 0.083(3) 0.060(2) 0.054(2) 0.0057(19) -0.004(2) -0.0049(19)
N1 0.0455(15) 0.0356(14) 0.0475(16) 0.0079(13) 0.0129(13) 0.0074(12)
O1 0.0656(14) 0.0356(12) 0.0449(13) 0.0075(10) 0.0029(11) 0.0080(10)
O2 0.0493(12) 0.0379(12) 0.0468(14) 0.0126(10) 0.0021(10) 0.0019(9)
O3 0.0547(13) 0.0333(12) 0.0548(15) 0.0079(10) 0.0227(11) 0.0028(10)
B1 0.049(2) 0.0345(19) 0.042(2) 0.0085(17) 0.0095(18) 0.0045(16)

loop_
_atom_type_symbol
_atom_type_description
_atom_type_scat_dispersion_real
_atom_type_scat_dispersion_imag
_atom_type_scat_source
C C 0.0033 0.0016 'International Tables Vol C Tables 4.2.6.8 and 6.1.1.4'
H H 0.0000 0.0000 'International Tables Vol C Tables 4.2.6.8 and 6.1.1.4'
N N 0.0061 0.0033 'International Tables Vol C Tables 4.2.6.8 and 6.1.1.4'
O O 0.0106 0.0060 'International Tables Vol C Tables 4.2.6.8 and 6.1.1.4'
B B 0.0013 0.0007 'International Tables Vol C Tables 4.2.6.8 and 6.1.1.4'

loop_
_geom_angle_atom_site_label_1
_geom_angle_atom_site_label_2
_geom_angle_atom_site_label_3
_geom_angle
_geom_angle_site_symmetry_1
_geom_angle_site_symmetry_3
_geom_angle_publ_flag
N1 C1 C2 103.7(2) . . ?
N1 C1 H1A 111.0 . . ?
C2 C1 H1A 111.0 . . ?
N1 C1 H1B 111.0 . . ?
C2 C1 H1B 111.0 . . ?
H1A C1 H1B 109.0 . . ?
C3 C2 C1 103.9(3) . . ?
C3 C2 H2A 111.0 . . ?
C1 C2 H2A 111.0 . . ?
C3 C2 H2B 111.0 . . ?
C1 C2 H2B 111.0 . . ?
H2A C2 H2B 109.0 . . ?
C4 C3 C2 104.6(3) . . ?
C4 C3 H3A 110.8 . . ?
C2 C3 H3A 110.8 . . ?
C4 C3 H3B 110.8 . . ?
C2 C3 H3B 110.8 . . ?
H3A C3 H3B 108.9 . . ?
N1 C4 C3 103.3(2) . . ?
N1 C4 H4A 111.1 . . ?
C3 C4 H4A 111.1 . . ?
N1 C4 H4B 111.1 . . ?
C3 C4 H4B 111.1 . . ?
H4A C4 H4B 109.1 . . ?
O3 C5 N1 119.0(3) . . ?
O3 C5 C6 114.2(3) . . ?
N1 C5 C6 126.8(3) . . ?
C7 C6 C5 107.9(2) . . ?
C7 C6 C16 126.9(3) . . ?
C5 C6 C16 125.2(3) . . ?
C6 C7 C8 124.6(3) . . ?
C6 C7 B1 111.0(3) . . ?
C8 C7 B1 124.3(3) . . ?
C7 C8 C9 110.0(2) . . ?
C7 C8 H8A 109.7 . . ?
C9 C8 H8A 109.7 . . ?
C7 C8 H8B 109.7 . . ?
C9 C8 H8B 109.7 . . ?
H8A C8 H8B 108.2 . . ?
C10 C9 C8 115.1(3) . . ?
C10 C9 H9A 108.5 . . ?
C8 C9 H9A 108.5 . . ?
C10 C9 H9B 108.5 . . ?
C8 C9 H9B 108.5 . . ?
H9A C9 H9B 107.5 . . ?
C15 C10 C11 118.3(3) . . ?
C15 C10 C9 121.3(3) . . ?
C11 C10 C9 120.3(3) . . ?
C10 C11 C12 120.9(3) . . ?
C10 C11 H11 119.6 . . ?
C12 C11 H11 119.6 . . ?
C13 C12 C11 119.4(3) . . ?
C13 C12 H12 120.3 . . ?
C11 C12 H12 120.3 . . ?
C14 C13 C12 119.8(3) . . ?
C14 C13 H13 120.1 . . ?
C12 C13 H13 120.1 . . ?
C13 C14 C15 120.3(3) . . ?
C13 C14 H14 119.8 . . ?
C15 C14 H14 119.8 . . ?
C10 C15 C14 121.3(3) . . ?
C10 C15 H15 119.4 . . ?
C14 C15 H15 119.4 . . ?
C21 C16 C17 118.0(3) . . ?
C21 C16 C6 120.8(3) . . ?
C17 C16 C6 121.2(3) . . ?
C18 C17 C16 120.3(3) . . ?
C18 C17 H17 119.9 . . ?
C16 C17 H17 119.9 . . ?
C19 C18 C17 120.6(3) . . ?
C19 C18 H18 119.7 . . ?
C17 C18 H18 119.7 . . ?
C18 C19 C20 120.2(3) . . ?
C18 C19 H19 119.9 . . ?
C20 C19 H19 119.9 . . ?
C19 C20 C21 119.7(3) . . ?
C19 C20 H20 120.1 . . ?
C21 C20 H20 120.1 . . ?
C16 C21 C20 121.2(3) . . ?
C16 C21 H21 119.4 . . ?
C20 C21 H21 119.4 . . ?
O1 C22 C24 108.0(3) . . ?
O1 C22 C23 108.7(3) . . ?
C24 C22 C23 109.0(3) . . ?
O1 C22 C25 102.5(2) . . ?
C24 C22 C25 112.9(3) . . ?
C23 C22 C25 115.3(3) . . ?
C22 C23 H23A 109.5 . . ?
C22 C23 H23B 109.5 . . ?
H23A C23 H23B 109.5 . . ?
C22 C23 H23C 109.5 . . ?
H23A C23 H23C 109.5 . . ?
H23B C23 H23C 109.5 . . ?
C22 C24 H24A 109.5 . . ?
C22 C24 H24B 109.5 . . ?
H24A C24 H24B 109.5 . . ?
C22 C24 H24C 109.5 . . ?
H24A C24 H24C 109.5 . . ?
H24B C24 H24C 109.5 . . ?
O2 C25 C26 107.9(3) . . ?
O2 C25 C27 107.9(3) . . ?
C26 C25 C27 109.5(3) . . ?
O2 C25 C22 102.4(2) . . ?
C26 C25 C22 113.4(3) . . ?
C27 C25 C22 115.2(3) . . ?
C25 C26 H26A 109.5 . . ?
C25 C26 H26B 109.5 . . ?
H26A C26 H26B 109.5 . . ?
C25 C26 H26C 109.5 . . ?
H26A C26 H26C 109.5 . . ?
H26B C26 H26C 109.5 . . ?
C25 C27 H27A 109.5 . . ?
C25 C27 H27B 109.5 . . ?
H27A C27 H27B 109.5 . . ?
C25 C27 H27C 109.5 . . ?
H27A C27 H27C 109.5 . . ?
H27B C27 H27C 109.5 . . ?
C5 N1 C1 120.6(2) . . ?
C5 N1 C4 128.0(2) . . ?
C1 N1 C4 111.2(2) . . ?
C22 O1 B1 108.5(2) . . ?
B1 O2 C25 107.4(2) . . ?
C5 O3 B1 109.1(2) . . ?
O2 B1 O1 107.3(2) . . ?
O2 B1 C7 114.5(3) . . ?
O1 B1 C7 119.7(3) . . ?
O2 B1 O3 109.6(3) . . ?
O1 B1 O3 107.8(2) . . ?
C7 B1 O3 97.1(2) . . ?

loop_
_geom_bond_atom_site_label_1
_geom_bond_atom_site_label_2
_geom_bond_distance
_geom_bond_site_symmetry_2
_geom_bond_publ_flag
C1 N1 1.477(4) . ?
C1 C2 1.510(4) . ?
C1 H1A 0.9700 . ?
C1 H1B 0.9700 . ?
C2 C3 1.509(5) . ?
C2 H2A 0.9700 . ?
C2 H2B 0.9700 . ?
C3 C4 1.508(4) . ?
C3 H3A 0.9700 . ?
C3 H3B 0.9700 . ?
C4 N1 1.479(3) . ?
C4 H4A 0.9700 . ?
C4 H4B 0.9700 . ?
C5 O3 1.289(3) . ?
C5 N1 1.313(4) . ?
C5 C6 1.482(4) . ?
C6 C7 1.342(4) . ?
C6 C16 1.496(4) . ?
C7 C8 1.503(4) . ?
C7 B1 1.617(4) . ?
C8 C9 1.525(4) . ?
C8 H8A 0.9700 . ?
C8 H8B 0.9700 . ?
C9 C10 1.506(4) . ?
C9 H9A 0.9700 . ?
C9 H9B 0.9700 . ?
C10 C15 1.374(4) . ?
C10 C11 1.379(4) . ?
C11 C12 1.390(4) . ?
C11 H11 0.9300 . ?
C12 C13 1.384(5) . ?
C12 H12 0.9300 . ?
C13 C14 1.362(5) . ?
C13 H13 0.9300 . ?
C14 C15 1.376(5) . ?
C14 H14 0.9300 . ?
C15 H15 0.9300 . ?
C16 C21 1.385(4) . ?
C16 C17 1.390(4) . ?
C17 C18 1.390(4) . ?
C17 H17 0.9300 . ?
C18 C19 1.363(5) . ?
C18 H18 0.9300 . ?
C19 C20 1.368(5) . ?
C19 H19 0.9300 . ?
C20 C21 1.388(4) . ?
C20 H20 0.9300 . ?
C21 H21 0.9300 . ?
C22 O1 1.439(3) . ?
C22 C24 1.522(5) . ?
C22 C23 1.529(4) . ?
C22 C25 1.549(5) . ?
C23 H23A 0.9600 . ?
C23 H23B 0.9600 . ?
C23 H23C 0.9600 . ?
C24 H24A 0.9600 . ?
C24 H24B 0.9600 . ?
C24 H24C 0.9600 . ?
C25 O2 1.443(3) . ?
C25 C26 1.526(5) . ?
C25 C27 1.528(4) . ?
C26 H26A 0.9600 . ?
C26 H26B 0.9600 . ?
C26 H26C 0.9600 . ?
C27 H27A 0.9600 . ?
C27 H27B 0.9600 . ?
C27 H27C 0.9600 . ?
O1 B1 1.444(4) . ?
O2 B1 1.436(4) . ?
O3 B1 1.622(4) . ?

loop_
_geom_hbond_atom_site_label_D
_geom_hbond_atom_site_label_H
_geom_hbond_atom_site_label_A
_geom_hbond_distance_DH
_geom_hbond_distance_HA
_geom_hbond_distance_DA
_geom_hbond_angle_DHA
_geom_hbond_site_symmetry_A
_geom_hbond_publ_flag
C4 H4B O1 0.97 2.53 3.269(4) 132.6 2_667 yes

loop_
_geom_torsion_atom_site_label_1
_geom_torsion_atom_site_label_2
_geom_torsion_atom_site_label_3
_geom_torsion_atom_site_label_4
_geom_torsion
_geom_torsion_site_symmetry_1
_geom_torsion_site_symmetry_2
_geom_torsion_site_symmetry_3
_geom_torsion_site_symmetry_4
_geom_torsion_publ_flag
N1 C1 C2 C3 29.7(4) . . . . ?
C1 C2 C3 C4 -37.3(4) . . . . ?
C2 C3 C4 N1 29.4(3) . . . . ?
O3 C5 C6 C7 4.9(4) . . . . ?
N1 C5 C6 C7 -173.7(3) . . . . ?
O3 C5 C6 C16 -174.1(3) . . . . ?
N1 C5 C6 C16 7.3(5) . . . . ?
C5 C6 C7 C8 177.2(3) . . . . ?
C16 C6 C7 C8 -3.7(5) . . . . ?
C5 C6 C7 B1 1.5(3) . . . . ?
C16 C6 C7 B1 -179.4(3) . . . . ?
C6 C7 C8 C9 -101.0(3) . . . . ?
B1 C7 C8 C9 74.1(4) . . . . ?
C7 C8 C9 C10 177.4(3) . . . . ?
C8 C9 C10 C15 70.3(4) . . . . ?
C8 C9 C10 C11 -111.1(3) . . . . ?
C15 C10 C11 C12 0.3(5) . . . . ?
C9 C10 C11 C12 -178.2(3) . . . . ?
C10 C11 C12 C13 -0.5(5) . . . . ?
C11 C12 C13 C14 0.8(5) . . . . ?
C12 C13 C14 C15 -0.9(6) . . . . ?
C11 C10 C15 C14 -0.4(5) . . . . ?
C9 C10 C15 C14 178.1(3) . . . . ?
C13 C14 C15 C10 0.7(6) . . . . ?
C7 C6 C16 C21 71.5(4) . . . . ?
C5 C6 C16 C21 -109.6(3) . . . . ?
C7 C6 C16 C17 -106.4(4) . . . . ?
C5 C6 C16 C17 72.4(4) . . . . ?
C21 C16 C17 C18 -0.2(4) . . . . ?
C6 C16 C17 C18 177.8(3) . . . . ?
C16 C17 C18 C19 0.6(5) . . . . ?
C17 C18 C19 C20 -0.2(5) . . . . ?
C18 C19 C20 C21 -0.5(5) . . . . ?
C17 C16 C21 C20 -0.5(4) . . . . ?
C6 C16 C21 C20 -178.5(3) . . . . ?
C19 C20 C21 C16 0.8(5) . . . . ?
O1 C22 C25 O2 33.9(3) . . . . ?
C24 C22 C25 O2 -82.0(3) . . . . ?
C23 C22 C25 O2 151.8(3) . . . . ?
O1 C22 C25 C26 -82.1(3) . . . . ?
C24 C22 C25 C26 162.0(3) . . . . ?
C23 C22 C25 C26 35.8(4) . . . . ?
O1 C22 C25 C27 150.7(2) . . . . ?
C24 C22 C25 C27 34.8(4) . . . . ?
C23 C22 C25 C27 -91.4(3) . . . . ?
O3 C5 N1 C1 2.4(4) . . . . ?
C6 C5 N1 C1 -179.1(3) . . . . ?
O3 C5 N1 C4 -172.0(3) . . . . ?
C6 C5 N1 C4 6.5(5) . . . . ?
C2 C1 N1 C5 173.0(3) . . . . ?
C2 C1 N1 C4 -11.7(4) . . . . ?
C3 C4 N1 C5 163.9(3) . . . . ?
C3 C4 N1 C1 -11.0(3) . . . . ?
C24 C22 O1 B1 94.5(3) . . . . ?
C23 C22 O1 B1 -147.4(3) . . . . ?
C25 C22 O1 B1 -24.9(3) . . . . ?
C26 C25 O2 B1 89.0(3) . . . . ?
C27 C25 O2 B1 -152.8(3) . . . . ?
C22 C25 O2 B1 -30.9(3) . . . . ?
N1 C5 O3 B1 169.8(3) . . . . ?
C6 C5 O3 B1 -8.9(3) . . . . ?
C25 O2 B1 O1 16.4(3) . . . . ?
C25 O2 B1 C7 151.9(2) . . . . ?
C25 O2 B1 O3 -100.4(2) . . . . ?
C22 O1 B1 O2 6.6(3) . . . . ?
C22 O1 B1 C7 -126.1(3) . . . . ?
C22 O1 B1 O3 124.6(2) . . . . ?
C6 C7 B1 O2 109.5(3) . . . . ?
C8 C7 B1 O2 -66.2(4) . . . . ?
C6 C7 B1 O1 -121.0(3) . . . . ?
C8 C7 B1 O1 63.3(4) . . . . ?
C6 C7 B1 O3 -5.8(3) . . . . ?
C8 C7 B1 O3 178.5(3) . . . . ?
C5 O3 B1 O2 -110.5(3) . . . . ?
C5 O3 B1 O1 133.0(3) . . . . ?
C5 O3 B1 C7 8.6(3) . . . . ?
